data_7209751
loop_
_publ_author_name
'Feng, Qi'
'Wang, Mingliang'
'Dong, Baoli'
'Xu, Chunxiang'
'Zhao, Jing'
'Zhang, Hongjuan'

_publ_section_title
;
 Tuning solid-state fluorescence of pyrene derivatives via a cocrystal
 strategy
;
_journal_issue 18
_journal_name_full CrystEngComm
_journal_page_first 3623
_journal_paper_doi 10.1039/c3ce27102a
_journal_volume 15
_journal_year 2013
_chemical_formula_sum 'C28 H22 N2 O2'
_chemical_formula_weight 418.48
_chemical_name_systematic
;
1-(5-(pyren-1-yl)-3-(4-methoxyphenyl)-4,5-dihydropyrazol-1-yl)ethanone
;
_space_group_IT_number 2
_symmetry_cell_setting triclinic
_symmetry_space_group_name_Hall '-P 1'
_symmetry_space_group_name_H-M 'P -1'
_atom_sites_solution_hydrogens geom
_atom_sites_solution_primary direct
_atom_sites_solution_secondary difmap
_audit_creation_method SHELXL-97
_cell_angle_alpha 84.69(3)
_cell_angle_beta 86.33(3)
_cell_angle_gamma 75.72(3)
_cell_formula_units_Z 4
_cell_length_a 8.7264(17)
_cell_length_b 13.335(3)
_cell_length_c 19.060(4)
_cell_measurement_temperature 293(2)
_cell_volume 2138.2(8)
_computing_structure_refinement 'SHELXL-97 (Sheldrick, 1997)'
_computing_structure_solution 'SHELXS-97 (Sheldrick, 1990)'
_diffrn_ambient_temperature 293(2)
_diffrn_measured_fraction_theta_full 0.998
_diffrn_measured_fraction_theta_max 0.998
_diffrn_radiation_monochromator graphite
_diffrn_radiation_source 'fine-focus sealed tube'
_diffrn_radiation_type MoK\a
_diffrn_radiation_wavelength 0.71073
_diffrn_reflns_av_R_equivalents 0.0601
_diffrn_reflns_av_sigmaI/netI 0.0782
_diffrn_reflns_limit_h_max 10
_diffrn_reflns_limit_h_min -10
_diffrn_reflns_limit_k_max 16
_diffrn_reflns_limit_k_min -16
_diffrn_reflns_limit_l_max 23
_diffrn_reflns_limit_l_min -23
_diffrn_reflns_number 20185
_diffrn_reflns_theta_full 26.00
_diffrn_reflns_theta_max 26.00
_diffrn_reflns_theta_min 3.16
_exptl_absorpt_coefficient_mu 0.082
_exptl_absorpt_correction_T_max 0.9837
_exptl_absorpt_correction_T_min 0.9757
_exptl_absorpt_correction_type multi-scan
_exptl_crystal_colour yellow
_exptl_crystal_density_diffrn 1.300
_exptl_crystal_density_method 'not measured'
_exptl_crystal_description block
_exptl_crystal_F_000 880
_exptl_crystal_size_max 0.20
_exptl_crystal_size_mid 0.20
_exptl_crystal_size_min 0.20
_refine_diff_density_max 0.8
_refine_diff_density_min -0.181
_refine_diff_density_rms 0.053
_refine_ls_extinction_coef 0.0102(16)
_refine_ls_extinction_expression Fc^*^=kFc[1+0.001xFc^2^\l^3^/sin(2\q)]^-1/4^
_refine_ls_extinction_method SHELXL
_refine_ls_goodness_of_fit_ref 1.034
_refine_ls_hydrogen_treatment constr
_refine_ls_matrix_type full
_refine_ls_number_parameters 578
_refine_ls_number_reflns 8405
_refine_ls_number_restraints 0
_refine_ls_restrained_S_all 1.034
_refine_ls_R_factor_all 0.1317
_refine_ls_R_factor_gt 0.0667
_refine_ls_shift/su_max 0.001
_refine_ls_shift/su_mean 0.000
_refine_ls_structure_factor_coef Fsqd
_refine_ls_weighting_details 'calc w=1/[\s^2^(Fo^2^)+(0.0879P)^2^+0.0000P] where P=(Fo^2^+2Fc^2^)/3'
_refine_ls_weighting_scheme calc
_refine_ls_wR_factor_gt 0.1656
_refine_ls_wR_factor_ref 0.1947
_reflns_number_gt 4429
_reflns_number_total 8405
_reflns_threshold_expression >2sigma(I)
_cod_data_source_file c3ce27102a.txt
_cod_data_source_block 1
_cod_original_cell_volume 2138.3(7)
_cod_original_sg_symbol_H-M P-1
_cod_database_code 7209751

loop_
_symmetry_equiv_pos_as_xyz
'x, y, z'
'-x, -y, -z'

loop_
_atom_site_label
_atom_site_type_symbol
_atom_site_fract_x
_atom_site_fract_y
_atom_site_fract_z
_atom_site_U_iso_or_equiv
_atom_site_adp_type
_atom_site_occupancy
_atom_site_symmetry_multiplicity
_atom_site_calc_flag
_atom_site_refinement_flags
N1 N 0.5505(3) 0.88803(17) 0.14821(12) 0.0552(6) Uani 1 1 d .
N2 N 0.5244(3) 0.95944(17) 0.19999(12) 0.0543(6) Uani 1 1 d .
N3 N 1.1041(3) 0.83744(19) 0.70140(14) 0.0640(7) Uani 1 1 d .
N4 N 1.0349(3) 0.92698(19) 0.73530(13) 0.0593(7) Uani 1 1 d .
O1 O 0.4640(3) 0.82877(19) 0.05652(12) 0.0851(7) Uani 1 1 d .
O2 O 1.2936(3) 0.69095(19) 0.69260(15) 0.0944(8) Uani 1 1 d .
O3 O 0.6279(2) 1.12364(14) 0.49436(10) 0.0645(6) Uani 1 1 d .
O4 O 0.5844(3) 1.38249(16) 0.76191(11) 0.0684(6) Uani 1 1 d .
C1 C 0.8389(3) 0.60245(18) 0.49135(14) 0.0424(6) Uani 1 1 d .
C2 C 0.9433(3) 0.71747(19) 0.56037(14) 0.0439(6) Uani 1 1 d .
C3 C 0.9165(3) 0.63566(19) 0.42862(14) 0.0463(7) Uani 1 1 d .
C4 C 0.8520(3) 0.64268(18) 0.55668(14) 0.0419(6) Uani 1 1 d .
C5 C 1.1050(3) 0.5199(2) 0.07039(14) 0.0498(7) Uani 1 1 d .
C6 C 0.7739(3) 0.6079(2) 0.61824(14) 0.0459(7) Uani 1 1 d .
C7 C 0.9035(3) 0.5939(2) 0.36527(15) 0.0557(8) Uani 1 1 d .
H7 H 0.9546 0.6151 0.3243 0.067 Uiso 1 1 calc R
C8 C 1.0227(3) 0.6261(2) 0.07434(13) 0.0471(7) Uani 1 1 d .
C9 C 0.6106(3) 1.0756(2) 0.43616(14) 0.0493(7) Uani 1 1 d .
C10 C 0.8041(3) 0.7581(2) 0.12122(14) 0.0474(7) Uani 1 1 d .
C11 C 0.9547(3) 0.7547(2) 0.62541(15) 0.0512(7) Uani 1 1 d .
C12 C 0.7883(3) 0.6479(2) 0.68197(15) 0.0569(8) Uani 1 1 d .
H12 H 0.7369 0.6262 0.7227 0.068 Uiso 1 1 calc R
C13 C 1.0065(3) 0.7102(2) 0.43430(15) 0.0514(7) Uani 1 1 d .
H13 H 1.0591 0.7322 0.3940 0.062 Uiso 1 1 calc R
C14 C 0.7395(3) 0.4890(2) 0.42318(16) 0.0561(8) Uani 1 1 d .
H14 H 0.6803 0.4403 0.4207 0.067 Uiso 1 1 calc R
C15 C 0.6729(3) 0.4952(2) 0.55181(16) 0.0536(7) Uani 1 1 d .
H15 H 0.6149 0.4456 0.5505 0.064 Uiso 1 1 calc R
C16 C 0.6034(3) 0.9704(2) 0.31708(14) 0.0458(6) Uani 1 1 d .
C17 C 0.7027(3) 0.9766(2) 0.43117(15) 0.0554(7) Uani 1 1 d .
H17 H 0.7673 0.9443 0.4678 0.067 Uiso 1 1 calc R
C18 C 0.6061(3) 0.9158(2) 0.25329(14) 0.0463(6) Uani 1 1 d .
C19 C 0.8856(3) 0.6533(2) 0.12042(13) 0.0468(7) Uani 1 1 d .
C20 C 0.7493(3) 0.5275(2) 0.48802(15) 0.0476(7) Uani 1 1 d .
C21 C 1.0537(3) 0.4410(2) 0.11273(15) 0.0544(7) Uani 1 1 d .
C22 C 0.6823(3) 0.5335(2) 0.61233(17) 0.0545(7) Uani 1 1 d .
H22 H 0.6282 0.5118 0.6522 0.065 Uiso 1 1 calc R
C23 C 0.6588(3) 0.7879(2) 0.17016(14) 0.0509(7) Uani 1 1 d .
H23 H 0.6013 0.7330 0.1740 0.061 Uiso 1 1 calc R
C24 C 0.8150(4) 0.5212(2) 0.36316(17) 0.0610(8) Uani 1 1 d .
H24 H 0.8066 0.4941 0.3207 0.073 Uiso 1 1 calc R
C25 C 0.6482(3) 1.2481(2) 0.68756(14) 0.0537(7) Uani 1 1 d .
H25 H 0.5706 1.2872 0.6582 0.064 Uiso 1 1 calc R
C26 C 1.0186(3) 0.7501(2) 0.49554(15) 0.0497(7) Uani 1 1 d .
H26 H 1.0767 0.7999 0.4961 0.060 Uiso 1 1 calc R
C27 C 0.5063(3) 1.0680(2) 0.32458(15) 0.0575(8) Uani 1 1 d .
H27 H 0.4373 1.0987 0.2892 0.069 Uiso 1 1 calc R
C28 C 0.6783(4) 1.2871(2) 0.74837(15) 0.0549(7) Uani 1 1 d .
C29 C 0.9399(3) 0.9895(2) 0.69243(15) 0.0503(7) Uani 1 1 d .
C30 C 1.0437(4) 0.8378(2) 0.63122(16) 0.0578(8) Uani 1 1 d .
H30 H 1.1312 0.8305 0.5957 0.069 Uiso 1 1 calc R
C31 C 1.0784(3) 0.7044(2) 0.03293(15) 0.0556(7) Uani 1 1 d .
C32 C 0.8779(3) 0.7195(2) 0.68535(15) 0.0572(8) Uani 1 1 d .
H32 H 0.8871 0.7445 0.7285 0.069 Uiso 1 1 d R
C33 C 0.8510(3) 1.0909(2) 0.71228(14) 0.0511(7) Uani 1 1 d .
C34 C 0.5088(3) 1.1215(2) 0.38323(15) 0.0570(8) Uani 1 1 d .
H34 H 0.4429 1.1874 0.3870 0.068 Uiso 1 1 d R
C35 C 1.1342(4) 0.3374(2) 0.10730(18) 0.0707(9) Uani 1 1 d .
H35 H 1.1014 0.2848 0.1351 0.085 Uiso 1 1 d R
C36 C 0.8603(4) 0.8331(2) 0.08012(15) 0.0570(8) Uani 1 1 d .
H36 H 0.8058 0.9024 0.0809 0.068 Uiso 1 1 d R
C37 C 0.9189(4) 0.4711(2) 0.15924(15) 0.0601(8) Uani 1 1 d .
H37 H 0.8850 0.4199 0.1881 0.072 Uiso 1 1 d R
C38 C 0.6997(3) 0.9253(2) 0.37244(15) 0.0556(8) Uani 1 1 d .
H38 H 0.7638 0.8587 0.3696 0.067 Uiso 1 1 d R
C39 C 0.7325(3) 1.1512(2) 0.67021(15) 0.0529(7) Uani 1 1 d .
H39 H 0.7098 1.1256 0.6294 0.063 Uiso 1 1 d R
C40 C 0.8385(3) 0.5709(2) 0.16323(14) 0.0517(7) Uani 1 1 d .
H40 H 0.7509 0.5866 0.1943 0.062 Uiso 1 1 d R
C41 C 1.2902(4) 0.5751(3) -0.01720(16) 0.0706(9) Uani 1 1 d .
H41 H 1.3776 0.5583 -0.0483 0.085 Uiso 1 1 d R
C42 C 0.9965(4) 0.8069(2) 0.03779(15) 0.0624(8) Uani 1 1 d .
H42 H 1.0339 0.8592 0.0119 0.075 Uiso 1 1 d R
C43 C 1.3146(4) 0.3891(3) 0.01881(19) 0.0736(10) Uani 1 1 d .
H43 H 1.4009 0.3706 -0.0126 0.088 Uiso 1 1 d R
C44 C 1.2185(4) 0.6740(3) -0.01241(16) 0.0663(9) Uani 1 1 d .
H44 H 1.2588 0.7248 -0.0386 0.080 Uiso 1 1 calc R
C45 C 0.6999(3) 0.8077(2) 0.24446(14) 0.0506(7) Uani 1 1 d .
H45A H 0.6685 0.7591 0.2801 0.061 Uiso 1 1 d R
H45B H 0.8123 0.8024 0.2470 0.061 Uiso 1 1 d R
C46 C 1.2393(3) 0.4932(3) 0.02318(15) 0.0586(8) Uani 1 1 d .
C47 C 0.8807(4) 1.1329(2) 0.77245(16) 0.0636(8) Uani 1 1 d .
H47 H 0.9595 1.0946 0.8016 0.076 Uiso 1 1 d R
C48 C 0.7976(4) 1.2293(2) 0.79041(16) 0.0635(8) Uani 1 1 d .
H48 H 0.8214 1.2558 0.8307 0.076 Uiso 1 1 d R
C49 C 1.2633(4) 0.3134(3) 0.0603(2) 0.0799(11) Uani 1 1 d .
H49 H 1.3162 0.2443 0.0569 0.096 Uiso 1 1 d R
C50 C 0.9353(4) 0.9484(2) 0.62229(15) 0.0587(8) Uani 1 1 d .
H50A H 0.9759 0.9902 0.5847 0.070 Uiso 1 1 d R
H50B H 0.8285 0.9466 0.6123 0.070 Uiso 1 1 d R
C51 C 0.4511(4) 0.8999(3) 0.09453(16) 0.0637(8) Uani 1 1 d .
C52 C 0.5362(4) 1.2273(2) 0.49947(18) 0.0857(11) Uani 1 1 d .
H52A H 0.5514 1.2685 0.4568 0.129 Uiso 1 1 d R
H52B H 0.5692 1.2560 0.5386 0.129 Uiso 1 1 d R
H52C H 0.4263 1.2272 0.5064 0.129 Uiso 1 1 d R
C53 C 0.3313(4) 1.0018(3) 0.08468(19) 0.0889(11) Uani 1 1 d .
H53A H 0.2431 0.9924 0.0606 0.133 Uiso 1 1 d R
H53B H 0.3788 1.0511 0.0573 0.133 Uiso 1 1 d R
H53C H 0.2953 1.0269 0.1299 0.133 Uiso 1 1 d R
C54 C 1.2851(5) 0.7803(3) 0.79655(19) 0.0925(12) Uani 1 1 d .
H54A H 1.1986 0.7854 0.8309 0.139 Uiso 1 1 d R
H54B H 1.3213 0.8430 0.7932 0.139 Uiso 1 1 d R
H54C H 1.3700 0.7225 0.8107 0.139 Uiso 1 1 d R
C55 C 0.6176(5) 1.4302(3) 0.82140(18) 0.0897(12) Uani 1 1 d .
H55A H 0.6056 1.3872 0.8637 0.135 Uiso 1 1 d R
H55B H 0.5453 1.4970 0.8240 0.135 Uiso 1 1 d R
H55C H 0.7241 1.4383 0.8165 0.135 Uiso 1 1 d R
C56 C 1.2314(4) 0.7646(3) 0.7267(2) 0.0712(9) Uani 1 1 d .

loop_
_atom_site_aniso_label
_atom_site_aniso_U_11
_atom_site_aniso_U_22
_atom_site_aniso_U_33
_atom_site_aniso_U_23
_atom_site_aniso_U_13
_atom_site_aniso_U_12
N1 0.0563(14) 0.0509(14) 0.0521(14) -0.0116(12) -0.0056(12) 0.0025(12)
N2 0.0576(14) 0.0495(14) 0.0525(15) -0.0079(12) -0.0038(12) -0.0049(12)
N3 0.0624(16) 0.0592(16) 0.0721(18) -0.0095(14) -0.0188(14) -0.0126(14)
N4 0.0594(15) 0.0596(16) 0.0623(16) -0.0072(13) -0.0098(13) -0.0185(13)
O1 0.0859(16) 0.0918(17) 0.0743(16) -0.0344(14) -0.0165(13) -0.0020(14)
O2 0.0796(17) 0.0712(16) 0.128(2) -0.0160(16) -0.0193(16) -0.0035(14)
O3 0.0715(13) 0.0517(12) 0.0647(13) -0.0168(10) -0.0229(11) 0.0052(10)
O4 0.0780(14) 0.0624(13) 0.0634(13) -0.0170(11) 0.0036(11) -0.0116(12)
C1 0.0331(13) 0.0337(14) 0.0535(17) 0.0007(12) -0.0032(12) 0.0038(11)
C2 0.0359(14) 0.0392(15) 0.0523(17) -0.0013(12) -0.0051(12) -0.0009(12)
C3 0.0399(14) 0.0400(15) 0.0526(17) 0.0041(13) -0.0051(13) 0.0004(12)
C4 0.0337(13) 0.0334(14) 0.0540(17) 0.0004(12) -0.0037(12) -0.0005(11)
C5 0.0452(15) 0.0585(18) 0.0451(16) -0.0188(14) -0.0064(13) -0.0048(14)
C6 0.0380(14) 0.0427(15) 0.0524(17) 0.0036(13) -0.0005(12) -0.0040(12)
C7 0.0553(17) 0.0526(18) 0.0500(18) -0.0013(14) -0.0062(14) 0.0041(15)
C8 0.0480(15) 0.0566(17) 0.0393(15) -0.0082(13) -0.0050(13) -0.0151(14)
C9 0.0496(16) 0.0480(17) 0.0498(17) -0.0066(13) -0.0078(13) -0.0086(14)
C10 0.0483(15) 0.0523(17) 0.0410(15) -0.0077(13) -0.0043(13) -0.0090(14)
C11 0.0427(15) 0.0446(16) 0.0632(19) -0.0023(14) -0.0027(14) -0.0055(13)
C12 0.0540(17) 0.0624(19) 0.0515(18) 0.0042(15) 0.0020(14) -0.0131(16)
C13 0.0447(15) 0.0509(17) 0.0529(18) 0.0037(14) 0.0045(13) -0.0051(14)
C14 0.0488(17) 0.0455(17) 0.072(2) -0.0090(15) -0.0107(15) -0.0039(14)
C15 0.0435(15) 0.0423(16) 0.073(2) 0.0017(15) -0.0028(15) -0.0080(13)
C16 0.0466(15) 0.0413(15) 0.0469(16) -0.0034(12) 0.0001(13) -0.0064(13)
C17 0.0537(17) 0.0519(18) 0.0532(18) -0.0055(14) -0.0108(14) 0.0041(15)
C18 0.0424(14) 0.0447(16) 0.0488(16) -0.0029(13) 0.0016(13) -0.0062(13)
C19 0.0473(15) 0.0501(17) 0.0401(15) -0.0092(13) -0.0025(13) -0.0040(14)
C20 0.0369(14) 0.0378(15) 0.0621(19) -0.0012(13) -0.0084(13) 0.0030(12)
C21 0.0541(17) 0.0560(18) 0.0493(17) -0.0147(14) -0.0088(14) -0.0008(15)
C22 0.0441(16) 0.0482(17) 0.068(2) 0.0078(15) 0.0024(14) -0.0117(14)
C23 0.0511(16) 0.0420(16) 0.0537(17) -0.0059(13) 0.0008(14) -0.0001(13)
C24 0.0617(19) 0.0591(19) 0.058(2) -0.0132(16) -0.0126(16) -0.0014(16)
C25 0.0541(17) 0.0606(19) 0.0480(17) -0.0058(14) -0.0010(14) -0.0165(15)
C26 0.0436(15) 0.0402(15) 0.0620(19) 0.0040(14) -0.0009(14) -0.0070(13)
C27 0.0554(17) 0.0557(18) 0.0552(18) -0.0074(15) -0.0141(14) 0.0027(15)
C28 0.0616(18) 0.0550(18) 0.0531(18) -0.0095(15) 0.0102(15) -0.0252(16)
C29 0.0515(16) 0.0531(17) 0.0498(17) -0.0008(14) -0.0066(14) -0.0196(15)
C30 0.0585(18) 0.0586(19) 0.0595(19) -0.0118(15) -0.0044(15) -0.0170(15)
C31 0.0553(17) 0.066(2) 0.0470(17) -0.0091(15) -0.0038(14) -0.0156(16)
C32 0.0586(18) 0.0590(19) 0.0530(18) -0.0064(15) -0.0014(15) -0.0114(16)
C33 0.0565(17) 0.0544(17) 0.0474(17) -0.0047(14) -0.0046(14) -0.0224(15)
C34 0.0559(17) 0.0454(16) 0.0628(19) -0.0089(14) -0.0096(15) 0.0046(14)
C35 0.078(2) 0.057(2) 0.075(2) -0.0210(17) -0.0109(19) -0.0030(18)
C36 0.0623(19) 0.0493(17) 0.0569(18) -0.0023(14) -0.0037(15) -0.0095(15)
C37 0.071(2) 0.0508(18) 0.0580(19) -0.0027(15) -0.0032(16) -0.0149(16)
C38 0.0590(18) 0.0434(16) 0.0582(19) -0.0046(14) -0.0063(15) 0.0006(14)
C39 0.0605(18) 0.0544(18) 0.0483(17) -0.0082(14) 0.0004(14) -0.0219(15)
C40 0.0555(17) 0.0499(17) 0.0478(17) -0.0087(13) 0.0055(13) -0.0095(15)
C41 0.059(2) 0.104(3) 0.0523(19) -0.024(2) 0.0058(16) -0.023(2)
C42 0.069(2) 0.065(2) 0.0541(19) 0.0033(16) 0.0046(16) -0.0225(18)
C43 0.0567(19) 0.088(3) 0.075(2) -0.041(2) -0.0060(17) -0.003(2)
C44 0.0590(19) 0.090(3) 0.0521(19) -0.0089(17) 0.0087(15) -0.0245(19)
C45 0.0500(16) 0.0456(16) 0.0506(17) -0.0041(13) 0.0048(13) -0.0026(13)
C46 0.0484(17) 0.074(2) 0.0551(18) -0.0259(17) -0.0050(15) -0.0096(17)
C47 0.071(2) 0.067(2) 0.0575(19) -0.0059(16) -0.0164(16) -0.0217(18)
C48 0.079(2) 0.065(2) 0.0517(18) -0.0135(16) -0.0126(17) -0.0224(18)
C49 0.075(2) 0.066(2) 0.090(3) -0.035(2) -0.016(2) 0.013(2)
C50 0.0688(19) 0.0508(17) 0.0593(19) -0.0072(14) -0.0071(15) -0.0175(15)
C51 0.0620(19) 0.069(2) 0.0542(19) -0.0069(17) -0.0079(16) -0.0022(17)
C52 0.107(3) 0.057(2) 0.079(2) -0.0261(17) -0.032(2) 0.0211(19)
C53 0.086(3) 0.087(3) 0.080(2) -0.001(2) -0.024(2) 0.009(2)
C54 0.090(3) 0.099(3) 0.090(3) 0.014(2) -0.036(2) -0.025(2)
C55 0.119(3) 0.080(2) 0.074(2) -0.039(2) -0.004(2) -0.019(2)
C56 0.066(2) 0.064(2) 0.085(3) 0.0057(19) -0.0145(19) -0.0197(19)

loop_
_atom_type_symbol
_atom_type_description
_atom_type_scat_dispersion_real
_atom_type_scat_dispersion_imag
_atom_type_scat_source
C C 0.0033 0.0016 'International Tables Vol C Tables 4.2.6.8 and 6.1.1.4'
H H 0.0000 0.0000 'International Tables Vol C Tables 4.2.6.8 and 6.1.1.4'
N N 0.0061 0.0033 'International Tables Vol C Tables 4.2.6.8 and 6.1.1.4'
O O 0.0106 0.0060 'International Tables Vol C Tables 4.2.6.8 and 6.1.1.4'

loop_
_geom_angle_atom_site_label_1
_geom_angle_atom_site_label_2
_geom_angle_atom_site_label_3
_geom_angle
_geom_angle_site_symmetry_1
C51 N1 N2 121.3(2) .
C51 N1 C23 123.0(2) .
N2 N1 C23 113.0(2) .
C18 N2 N1 107.8(2) .
C56 N3 N4 122.6(3) .
C56 N3 C30 123.3(3) .
N4 N3 C30 113.4(2) .
C29 N4 N3 108.0(2) .
O3 O3 C9 0(10) 1
O3 O3 C52 0(10) 1
C9 O3 C52 117.2(2) .
C28 O4 C55 118.0(3) .
C20 C1 C4 120.2(2) .
C20 C1 C3 119.1(3) .
C4 C1 C3 120.7(2) .
C11 C2 C4 118.9(2) .
C11 C2 C26 123.8(3) .
C4 C2 C26 117.3(2) .
C7 C3 C13 123.1(3) .
C7 C3 C1 119.6(3) .
C13 C3 C1 117.4(3) .
C6 C4 C1 119.4(2) .
C6 C4 C2 120.2(2) .
C1 C4 C2 120.4(2) .
C21 C5 C46 119.6(3) .
C21 C5 C8 120.4(2) .
C46 C5 C8 119.9(3) .
C12 C6 C4 118.7(2) .
C12 C6 C22 122.7(3) .
C4 C6 C22 118.6(3) .
C24 C7 C3 120.4(3) .
C24 C7 H7 119.8 .
C3 C7 H7 119.8 .
C31 C8 C5 119.6(3) .
C31 C8 C19 120.1(3) .
C5 C8 C19 120.2(3) .
O3 C9 O3 0.00(8) 1
O3 C9 C17 116.5(2) 1
O3 C9 C17 116.5(2) .
O3 C9 C34 123.7(2) 1
O3 C9 C34 123.7(2) .
C17 C9 C34 119.8(3) .
C36 C10 C19 119.9(3) .
C36 C10 C23 120.7(2) .
C19 C10 C23 119.3(2) .
C32 C11 C2 120.2(3) .
C32 C11 C30 119.0(3) .
C2 C11 C30 120.7(3) .
C32 C12 C6 120.8(3) .
C32 C12 H12 119.6 .
C6 C12 H12 119.6 .
C26 C13 C3 122.7(3) .
C26 C13 H13 118.6 .
C3 C13 H13 118.6 .
C24 C14 C20 121.6(3) .
C24 C14 H14 119.2 .
C20 C14 H14 119.2 .
C22 C15 C20 122.1(3) .
C22 C15 H15 118.9 .
C20 C15 H15 118.9 .
C27 C16 C38 117.3(3) .
C27 C16 C18 121.9(2) .
C38 C16 C18 120.9(2) .
C38 C17 C9 120.2(3) .
C38 C17 H17 119.9 .
C9 C17 H17 119.9 .
N2 C18 C16 121.3(2) .
N2 C18 C45 114.6(2) .
C16 C18 C45 124.1(2) .
C10 C19 C8 118.8(3) .
C10 C19 C40 123.6(2) .
C8 C19 C40 117.6(2) .
C14 C20 C1 118.9(3) .
C14 C20 C15 123.1(3) .
C1 C20 C15 118.0(3) .
C35 C21 C5 119.6(3) .
C35 C21 C37 122.6(3) .
C5 C21 C37 117.8(3) .
C15 C22 C6 121.7(3) .
C15 C22 H22 119.2 .
C6 C22 H22 119.2 .
N1 C23 C10 113.9(2) .
N1 C23 C45 101.5(2) .
C10 C23 C45 112.7(2) .
N1 C23 H23 109.5 .
C10 C23 H23 109.5 .
C45 C23 H23 109.5 .
C14 C24 C7 120.5(3) .
C14 C24 H24 119.8 .
C7 C24 H24 119.8 .
C39 C25 C28 120.2(3) .
C39 C25 H25 119.9 .
C28 C25 H25 119.9 .
C13 C26 C2 121.5(3) .
C13 C26 H26 119.2 .
C2 C26 H26 119.2 .
C16 C27 C34 121.9(3) .
C16 C27 H27 119.0 .
C34 C27 H27 119.0 .
O4 C28 C25 115.6(3) .
O4 C28 C48 125.2(3) .
C25 C28 C48 119.2(3) .
N4 C29 C33 121.2(3) .
N4 C29 C50 113.9(3) .
C33 C29 C50 124.9(2) .
N3 C30 C11 113.9(2) .
N3 C30 C50 101.3(2) .
C11 C30 C50 112.3(2) .
N3 C30 H30 109.7 .
C11 C30 H30 109.7 .
C50 C30 H30 109.7 .
C42 C31 C8 118.5(3) .
C42 C31 C44 123.0(3) .
C8 C31 C44 118.5(3) .
C12 C32 C11 121.2(3) .
C12 C32 H32 119.4 .
C11 C32 H32 119.4 .
C47 C33 C39 116.9(3) .
C47 C33 C29 122.5(3) .
C39 C33 C29 120.7(3) .
C27 C34 C9 119.1(3) .
C27 C34 H34 120.4 .
C9 C34 H34 120.5 .
C49 C35 C21 119.6(3) .
C49 C35 H35 120.2 .
C21 C35 H35 120.2 .
C10 C36 C42 121.0(3) .
C10 C36 H36 119.5 .
C42 C36 H36 119.5 .
C40 C37 C21 122.6(3) .
C40 C37 H37 118.7 .
C21 C37 H37 118.7 .
C17 C38 C16 121.6(3) .
C17 C38 H38 119.2 .
C16 C38 H38 119.2 .
C25 C39 C33 121.6(3) .
C25 C39 H39 119.2 .
C33 C39 H39 119.2 .
C37 C40 C19 121.2(3) .
C37 C40 H40 119.4 .
C19 C40 H40 119.4 .
C44 C41 C46 122.7(3) .
C44 C41 H41 118.6 .
C46 C41 H41 118.6 .
C36 C42 C31 121.5(3) .
C36 C42 H42 119.2 .
C31 C42 H42 119.2 .
C49 C43 C46 120.7(3) .
C49 C43 H43 119.6 .
C46 C43 H43 119.7 .
C41 C44 C31 121.1(3) .
C41 C44 H44 119.5 .
C31 C44 H44 119.5 .
C18 C45 C23 103.1(2) .
C18 C45 H45A 111.1 .
C23 C45 H45A 111.1 .
C18 C45 H45B 111.1 .
C23 C45 H45B 111.1 .
H45A C45 H45B 109.1 .
C43 C46 C41 123.1(3) .
C43 C46 C5 118.8(3) .
C41 C46 C5 118.1(3) .
C48 C47 C33 122.2(3) .
C48 C47 H47 118.9 .
C33 C47 H47 118.9 .
C47 C48 C28 119.9(3) .
C47 C48 H48 120.1 .
C28 C48 H48 120.1 .
C43 C49 C35 121.6(3) .
C43 C49 H49 119.2 .
C35 C49 H49 119.2 .
C29 C50 C30 103.0(2) .
C29 C50 H50A 111.2 .
C30 C50 H50A 111.2 .
C29 C50 H50B 111.2 .
C30 C50 H50B 111.1 .
H50A C50 H50B 109.1 .
O1 C51 N1 119.3(3) .
O1 C51 C53 123.5(3) .
N1 C51 C53 117.2(3) .
O3 C52 O3 0.00(17) 1
O3 C52 H52A 109.4 1
O3 C52 H52A 109.4 .
O3 C52 H52B 109.5 1
O3 C52 H52B 109.5 .
H52A C52 H52B 109.5 .
O3 C52 H52C 109.5 1
O3 C52 H52C 109.5 .
H52A C52 H52C 109.5 .
H52B C52 H52C 109.5 .
C51 C53 H53A 109.5 .
C51 C53 H53B 109.5 .
H53A C53 H53B 109.5 .
C51 C53 H53C 109.4 .
H53A C53 H53C 109.5 .
H53B C53 H53C 109.5 .
C56 C54 H54A 109.5 .
C56 C54 H54B 109.5 .
H54A C54 H54B 109.5 .
C56 C54 H54C 109.4 .
H54A C54 H54C 109.5 .
H54B C54 H54C 109.5 .
O4 C55 H55A 109.5 .
O4 C55 H55B 109.5 .
H55A C55 H55B 109.5 .
O4 C55 H55C 109.5 .
H55A C55 H55C 109.5 .
H55B C55 H55C 109.5 .
O2 C56 N3 119.9(3) .
O2 C56 C54 123.7(3) .
N3 C56 C54 116.4(3) .

loop_
_geom_bond_atom_site_label_1
_geom_bond_atom_site_label_2
_geom_bond_distance
_geom_bond_site_symmetry_2
N1 C51 1.357(4) .
N1 N2 1.404(3) .
N1 C23 1.475(3) .
N2 C18 1.288(3) .
N3 C56 1.364(4) .
N3 N4 1.395(3) .
N3 C30 1.468(4) .
N4 C29 1.292(3) .
O1 C51 1.225(4) .
O2 C56 1.221(4) .
O3 O3 0.000(6) 1
O3 C9 1.365(3) .
O3 C52 1.424(3) .
O4 C28 1.370(3) .
O4 C55 1.428(3) .
C1 C20 1.420(4) .
C1 C4 1.422(4) .
C1 C3 1.425(4) .
C2 C11 1.396(4) .
C2 C4 1.431(3) .
C2 C26 1.444(4) .
C3 C7 1.398(4) .
C3 C13 1.426(4) .
C4 C6 1.417(3) .
C5 C21 1.410(4) .
C5 C46 1.424(4) .
C5 C8 1.427(4) .
C6 C12 1.396(4) .
C6 C22 1.435(4) .
C7 C24 1.385(4) .
C7 H7 0.9300 .
C8 C31 1.414(4) .
C8 C19 1.430(4) .
C9 O3 1.365(3) 1
C9 C17 1.375(4) .
C9 C34 1.383(4) .
C10 C36 1.379(4) .
C10 C19 1.405(4) .
C10 C23 1.518(4) .
C11 C32 1.390(4) .
C11 C30 1.517(4) .
C12 C32 1.383(4) .
C12 H12 0.9300 .
C13 C26 1.347(4) .
C13 H13 0.9300 .
C14 C24 1.371(4) .
C14 C20 1.397(4) .
C14 H14 0.9300 .
C15 C22 1.319(4) .
C15 C20 1.431(4) .
C15 H15 0.9300 .
C16 C27 1.381(4) .
C16 C38 1.389(4) .
C16 C18 1.469(4) .
C17 C38 1.369(4) .
C17 H17 0.9300 .
C18 C45 1.490(4) .
C19 C40 1.433(4) .
C21 C35 1.397(4) .
C21 C37 1.425(4) .
C22 H22 0.9300 .
C23 C45 1.544(4) .
C23 H23 0.9800 .
C24 H24 0.9300 .
C25 C39 1.377(4) .
C25 C28 1.379(4) .
C25 H25 0.9300 .
C26 H26 0.9300 .
C27 C34 1.385(4) .
C27 H27 0.9300 .
C28 C48 1.384(4) .
C29 C33 1.453(4) .
C29 C50 1.497(4) .
C30 C50 1.544(4) .
C30 H30 0.9800 .
C31 C42 1.386(4) .
C31 C44 1.446(4) .
C32 H32 0.9300 .
C33 C47 1.388(4) .
C33 C39 1.392(4) .
C34 H34 0.9300 .
C35 C49 1.385(5) .
C35 H35 0.9300 .
C36 C42 1.382(4) .
C36 H36 0.9300 .
C37 C40 1.350(4) .
C37 H37 0.9300 .
C38 H38 0.9300 .
C39 H39 0.9300 .
C40 H40 0.9300 .
C41 C44 1.322(4) .
C41 C46 1.422(4) .
C41 H41 0.9300 .
C42 H42 0.9300 .
C43 C49 1.369(5) .
C43 C46 1.390(4) .
C43 H43 0.9300 .
C44 H44 0.9300 .
C45 H45A 0.9700 .
C45 H45B 0.9700 .
C47 C48 1.373(4) .
C47 H47 0.9300 .
C48 H48 0.9300 .
C49 H49 0.9300 .
C50 H50A 0.9700 .
C50 H50B 0.9700 .
C51 C53 1.501(4) .
C52 O3 1.424(3) 1
C52 H52A 0.9600 .
C52 H52B 0.9600 .
C52 H52C 0.9600 .
C53 H53A 0.9600 .
C53 H53B 0.9600 .
C53 H53C 0.9600 .
C54 C56 1.489(5) .
C54 H54A 0.9600 .
C54 H54B 0.9600 .
C54 H54C 0.9600 .
C55 H55A 0.9600 .
C55 H55B 0.9600 .
C55 H55C 0.9600 .

loop_
_geom_hbond_atom_site_label_D
_geom_hbond_atom_site_label_H
_geom_hbond_atom_site_label_A
_geom_hbond_distance_DH
_geom_hbond_distance_HA
_geom_hbond_distance_DA
_geom_hbond_angle_DHA
_geom_hbond_site_symmetry_A
C39 H39 O3 0.93 2.72 3.604(3) 159.4 1
